data_2234020
loop_
_publ_author_name
'Lei, Tao'
'Chen, Wenqian'
'Chen, Yanmei'
'Hu, Bin'
'Li, Yahong'

_publ_section_title
;
 Trichloridotris{<i>N</i>-[phenyl(pyridin-2-yl)methylidene]hydroxylamine-\k^2^<i>N</i>,<i>N</i>'}samarium(III)
;
_journal_coeditor_code TK5061
_journal_issue 3
_journal_name_full 'Acta Crystallographica Section E'
_journal_page_first m344
_journal_page_last m345
_journal_paper_doi 10.1107/S1600536812008100
_journal_volume 68
_journal_year 2012
_chemical_formula_iupac '[Sm Cl3 (C12 H10 N2 O)3]'
_chemical_formula_moiety 'C36 H30 Cl3 N6 O3 Sm'
_chemical_formula_sum 'C36 H30 Cl3 N6 O3 Sm'
_chemical_formula_weight 851.37
_chemical_name_systematic
;
Trichloridotris{<i>N</i>-[phenyl(pyridin-2-yl)methylidene]hydroxylamine-
\k^2^<i>N</i>,<i>N</i>'}samarium(III)
;
_space_group_IT_number 2
_symmetry_cell_setting triclinic
_symmetry_space_group_name_Hall '-P 1'
_symmetry_space_group_name_H-M 'P -1'
_atom_sites_solution_hydrogens geom
_atom_sites_solution_primary direct
_atom_sites_solution_secondary difmap
_audit_creation_method SHELXL-97
_cell_angle_alpha 92.18(3)
_cell_angle_beta 94.47(3)
_cell_angle_gamma 92.62(3)
_cell_formula_units_Z 2
_cell_length_a 8.6415(17)
_cell_length_b 10.422(2)
_cell_length_c 19.771(4)
_cell_measurement_reflns_used 8108
_cell_measurement_temperature 293(2)
_cell_measurement_theta_max 28.061
_cell_measurement_theta_min 2.176
_cell_volume 1771.8(6)
_computing_cell_refinement 'SAINT (Bruker, 2000)'
_computing_data_collection 'SMART (Bruker, 2000)'
_computing_data_reduction 'SAINT (Bruker, 2000)'
_computing_molecular_graphics 'SHELXTL (Sheldrick, 2008)'
_computing_publication_material 'SHELXTL (Sheldrick, 2008)'
_computing_structure_refinement 'SHELXL97 (Sheldrick, 2008)'
_computing_structure_solution 'SHELXS97 (Sheldrick, 2008)'
_diffrn_ambient_temperature 293(2)
_diffrn_measured_fraction_theta_full 0.998
_diffrn_measured_fraction_theta_max 0.998
_diffrn_measurement_device_type 'Bruker SMART CCD area-detector'
_diffrn_measurement_method '\f and \w scans'
_diffrn_radiation_monochromator graphite
_diffrn_radiation_source 'fine-focus sealed tube'
_diffrn_radiation_type MoK\a
_diffrn_radiation_wavelength 0.71073
_diffrn_reflns_av_R_equivalents 0.0727
_diffrn_reflns_av_sigmaI/netI 0.0460
_diffrn_reflns_limit_h_max 11
_diffrn_reflns_limit_h_min -11
_diffrn_reflns_limit_k_max 13
_diffrn_reflns_limit_k_min -13
_diffrn_reflns_limit_l_max 26
_diffrn_reflns_limit_l_min -26
_diffrn_reflns_number 32032
_diffrn_reflns_theta_full 28.00
_diffrn_reflns_theta_max 28.00
_diffrn_reflns_theta_min 1.03
_exptl_absorpt_coefficient_mu 1.928
_exptl_absorpt_correction_T_max 0.8016
_exptl_absorpt_correction_T_min 0.5954
_exptl_absorpt_correction_type multi-scan
_exptl_absorpt_process_details '(<i>SADABS</i>; Bruker, 2000)'
_exptl_crystal_colour colourless
_exptl_crystal_density_diffrn 1.596
_exptl_crystal_density_method 'not measured'
_exptl_crystal_description block
_exptl_crystal_F_000 850
_exptl_crystal_size_max 0.30
_exptl_crystal_size_mid 0.17
_exptl_crystal_size_min 0.12
_refine_diff_density_max 0.966
_refine_diff_density_min -0.617
_refine_ls_extinction_method none
_refine_ls_goodness_of_fit_ref 1.039
_refine_ls_hydrogen_treatment constr
_refine_ls_matrix_type full
_refine_ls_number_constraints 0
_refine_ls_number_parameters 445
_refine_ls_number_reflns 8553
_refine_ls_number_restraints 0
_refine_ls_restrained_S_all 1.039
_refine_ls_R_factor_all 0.0331
_refine_ls_R_factor_gt 0.0289
_refine_ls_shift/su_max 0.002
_refine_ls_shift/su_mean 0.000
_refine_ls_structure_factor_coef Fsqd
_refine_ls_weighting_details 'calc w=1/[\s^2^(Fo^2^)+(0.0279P)^2^+0.2554P] where P=(Fo^2^+2Fc^2^)/3'
_refine_ls_weighting_scheme calc
_refine_ls_wR_factor_gt 0.0635
_refine_ls_wR_factor_ref 0.0680
_reflns_number_gt 7752
_reflns_number_total 8553
_reflns_threshold_expression I>2\s(I)
_cod_data_source_file tk5061.cif
_cod_data_source_block I
_cod_database_code 2234020
_cod_database_fobs_code 2234020

loop_
_symmetry_equiv_pos_as_xyz
'x, y, z'
'-x, -y, -z'

loop_
_atom_site_type_symbol
_atom_site_label
_atom_site_fract_x
_atom_site_fract_y
_atom_site_fract_z
_atom_site_U_iso_or_equiv
_atom_site_adp_type
_atom_site_calc_flag
_atom_site_refinement_flags
_atom_site_occupancy
_atom_site_symmetry_multiplicity
Sm Sm1 0.834137(13) 0.905657(10) 0.251022(6) 0.03257(5) Uani d . 1 1
Cl Cl2 0.72244(8) 0.79917(6) 0.36744(4) 0.04910(16) Uani d . 1 1
Cl Cl3 0.51963(7) 0.92727(7) 0.22387(4) 0.05149(16) Uani d . 1 1
Cl Cl4 0.89706(9) 1.14430(6) 0.20005(4) 0.05223(16) Uani d . 1 1
N N3 1.0834(2) 0.84667(18) 0.18255(11) 0.0400(5) Uani d . 1 1
N N1 0.7598(2) 1.08550(19) 0.33380(11) 0.0420(5) Uani d . 1 1
N N4 1.0201(2) 0.72192(18) 0.29251(11) 0.0395(5) Uani d . 1 1
O O1 0.6146(2) 1.1365(2) 0.32620(12) 0.0609(6) Uani d . 1 1
H H1 0.5629 1.0988 0.2943 0.091 Uiso calc R 1 1
N N2 1.0487(2) 1.01068(18) 0.34079(11) 0.0380(4) Uani d . 1 1
N N5 0.7661(2) 0.88995(19) 0.11666(11) 0.0436(5) Uani d . 1 1
N N6 0.7487(2) 0.68142(19) 0.18849(11) 0.0424(5) Uani d . 1 1
C C24 0.8012(3) 1.2479(2) 0.42591(13) 0.0413(6) Uani d . 1 1
C C28 1.0078(3) 1.0932(2) 0.38971(13) 0.0387(5) Uani d . 1 1
C C30 1.2153(3) 0.5636(2) 0.28091(13) 0.0387(5) Uani d . 1 1
C C34 1.1492(3) 0.7327(2) 0.19293(13) 0.0377(5) Uani d . 1 1
C C36 1.2342(4) 0.3413(3) 0.30392(17) 0.0619(9) Uani d . 1 1
H H36 1.1901 0.2581 0.3022 0.074 Uiso calc R 1 1
C C39 1.1232(3) 0.6735(2) 0.25778(13) 0.0364(5) Uani d . 1 1
O O2 0.7737(3) 0.99726(17) 0.07745(10) 0.0563(5) Uani d . 1 1
H H2 0.8046 1.0603 0.1016 0.084 Uiso calc R 1 1
C C44 0.7355(3) 0.7852(2) 0.08127(13) 0.0421(6) Uani d . 1 1
C C45 0.8487(3) 1.1408(2) 0.38184(13) 0.0388(5) Uani d . 1 1
C C48 1.1171(3) 0.9060(3) 0.12670(14) 0.0492(7) Uani d . 1 1
H H48 1.0781 0.9866 0.1200 0.059 Uiso calc R 1 1
C C49 0.7139(3) 0.7787(3) 0.00623(14) 0.0488(6) Uani d . 1 1
C C50 1.1485(3) 0.4409(2) 0.27872(15) 0.0492(6) Uani d . 1 1
H H50 1.0466 0.4249 0.2605 0.059 Uiso calc R 1 1
C C56 1.2057(3) 0.8558(3) 0.07822(15) 0.0551(7) Uani d . 1 1
H H56 1.2237 0.9005 0.0396 0.066 Uiso calc R 1 1
C C57 1.1961(3) 0.9757(2) 0.34498(14) 0.0430(6) Uani d . 1 1
H H57 1.2273 0.9214 0.3108 0.052 Uiso calc R 1 1
C C58 1.1091(3) 1.1342(3) 0.44452(14) 0.0512(7) Uani d . 1 1
H H58 1.0761 1.1885 0.4784 0.061 Uiso calc R 1 1
C C60 0.7322(3) 0.5757(2) 0.22425(16) 0.0523(7) Uani d . 1 1
H H60 0.7472 0.5842 0.2713 0.063 Uiso calc R 1 1
C C66 0.8616(4) 1.3709(2) 0.42052(15) 0.0540(7) Uani d . 1 1
H H66 0.9350 1.3880 0.3897 0.065 Uiso calc R 1 1
C C67 0.7224(3) 0.6673(2) 0.12071(14) 0.0456(6) Uani d . 1 1
C C68 1.3676(3) 0.5872(3) 0.30676(15) 0.0504(7) Uani d . 1 1
H H68 1.4142 0.6694 0.3069 0.060 Uiso calc R 1 1
C C72 1.4497(4) 0.4863(3) 0.33252(16) 0.0613(8) Uani d . 1 1
H H72 1.5516 0.5014 0.3509 0.074 Uiso calc R 1 1
C C74 0.5744(4) 0.8370(3) -0.09703(18) 0.0715(9) Uani d . 1 1
H H74 0.4925 0.8773 -0.1194 0.086 Uiso calc R 1 1
C C76 1.3829(4) 0.3653(3) 0.33123(16) 0.0647(9) Uani d . 1 1
H H76 1.4390 0.2987 0.3491 0.078 Uiso calc R 1 1
C C77 1.3042(3) 1.0162(3) 0.39746(15) 0.0516(7) Uani d . 1 1
H H77 1.4059 0.9906 0.3978 0.062 Uiso calc R 1 1
C C78 1.2397(3) 0.6766(3) 0.14662(14) 0.0498(6) Uani d . 1 1
H H78 1.2820 0.5977 0.1549 0.060 Uiso calc R 1 1
C C81 0.6913(4) 1.2258(3) 0.47195(15) 0.0564(7) Uani d . 1 1
H H81 0.6475 1.1433 0.4754 0.068 Uiso calc R 1 1
C C83 0.5899(3) 0.8375(3) -0.02754(15) 0.0542(7) Uani d . 1 1
H H83 0.5172 0.8774 -0.0027 0.065 Uiso calc R 1 1
C C87 0.8122(4) 1.4694(3) 0.46141(17) 0.0631(8) Uani d . 1 1
H H87 0.8518 1.5528 0.4571 0.076 Uiso calc R 1 1
C C88 0.7077(4) 1.4467(3) 0.50742(17) 0.0643(8) Uani d . 1 1
H H88 0.6778 1.5136 0.5353 0.077 Uiso calc R 1 1
C C89 0.6464(4) 1.3248(4) 0.51256(18) 0.0729(10) Uani d . 1 1
H H89 0.5736 1.3087 0.5438 0.087 Uiso calc R 1 1
C C91 0.6808(6) 0.7763(4) -0.13346(19) 0.0888(13) Uani d . 1 1
H H91 0.6697 0.7758 -0.1806 0.107 Uiso calc R 1 1
C C92 1.2599(3) 1.0943(3) 0.44881(16) 0.0600(8) Uani d . 1 1
H H92 1.3293 1.1199 0.4857 0.072 Uiso calc R 1 1
C C93 1.2669(4) 0.7385(3) 0.08813(16) 0.0584(8) Uani d . 1 1
H H93 1.3258 0.7013 0.0559 0.070 Uiso calc R 1 1
C C96 0.8206(4) 0.7178(3) -0.03163(17) 0.0679(9) Uani d . 1 1
H H96 0.9036 0.6780 -0.0098 0.081 Uiso calc R 1 1
C C99 0.8025(5) 0.7168(4) -0.1020(2) 0.0835(11) Uani d . 1 1
H H99 0.8729 0.6757 -0.1276 0.100 Uiso calc R 1 1
C C100 0.6944(4) 0.4556(3) 0.19527(19) 0.0700(9) Uani d . 1 1
H H100 0.6852 0.3848 0.2222 0.084 Uiso calc R 1 1
C C102 0.6710(5) 0.4416(3) 0.1271(2) 0.0852(12) Uani d . 1 1
H H102 0.6470 0.3608 0.1063 0.102 Uiso calc R 1 1
C C105 0.6830(4) 0.5498(3) 0.08822(18) 0.0718(9) Uani d . 1 1
H H105 0.6648 0.5428 0.0412 0.086 Uiso calc R 1 1
O O3 1.0089(2) 0.66543(19) 0.35400(10) 0.0568(5) Uani d . 1 1
H H3 0.9363 0.6948 0.3729 0.085 Uiso calc R 1 1

loop_
_atom_site_aniso_label
_atom_site_aniso_U_11
_atom_site_aniso_U_22
_atom_site_aniso_U_33
_atom_site_aniso_U_12
_atom_site_aniso_U_13
_atom_site_aniso_U_23
Sm1 0.03595(7) 0.02704(7) 0.03464(8) 0.00444(4) 0.00201(5) -0.00155(5)
Cl2 0.0536(4) 0.0489(3) 0.0471(4) 0.0086(3) 0.0146(3) 0.0040(3)
Cl3 0.0391(3) 0.0587(4) 0.0548(4) 0.0054(3) -0.0051(3) -0.0076(3)
Cl4 0.0744(5) 0.0302(3) 0.0516(4) -0.0016(3) 0.0043(3) 0.0013(3)
N3 0.0425(11) 0.0322(10) 0.0460(13) 0.0034(8) 0.0052(9) 0.0048(9)
N1 0.0362(10) 0.0395(11) 0.0506(13) 0.0126(9) 0.0015(9) -0.0053(10)
N4 0.0457(11) 0.0351(10) 0.0391(12) 0.0082(9) 0.0066(9) 0.0065(9)
O1 0.0432(11) 0.0652(13) 0.0720(15) 0.0236(9) -0.0080(9) -0.0256(11)
N2 0.0391(11) 0.0318(10) 0.0430(12) 0.0037(8) 0.0037(9) -0.0021(9)
N5 0.0520(12) 0.0377(11) 0.0409(12) 0.0028(9) 0.0027(10) 0.0020(9)
N6 0.0485(12) 0.0326(10) 0.0461(13) -0.0012(9) 0.0073(10) -0.0015(9)
C24 0.0470(14) 0.0371(12) 0.0395(14) 0.0075(10) 0.0027(11) -0.0068(11)
C28 0.0429(13) 0.0330(12) 0.0404(14) 0.0036(10) 0.0035(11) 0.0002(10)
C30 0.0434(13) 0.0342(12) 0.0401(14) 0.0112(10) 0.0086(11) 0.0028(10)
C34 0.0402(12) 0.0327(11) 0.0403(14) 0.0009(9) 0.0038(10) -0.0003(10)
C36 0.089(2) 0.0353(14) 0.066(2) 0.0183(14) 0.0260(18) 0.0078(14)
C39 0.0411(12) 0.0286(11) 0.0395(13) 0.0043(9) 0.0031(10) 0.0004(10)
O2 0.0848(14) 0.0400(10) 0.0428(11) -0.0019(10) -0.0029(10) 0.0058(8)
C44 0.0428(13) 0.0418(13) 0.0410(14) 0.0001(10) 0.0033(11) -0.0061(11)
C45 0.0425(13) 0.0333(12) 0.0408(14) 0.0063(10) 0.0043(11) -0.0031(10)
C48 0.0502(15) 0.0446(14) 0.0546(17) 0.0031(11) 0.0083(13) 0.0147(13)
C49 0.0559(16) 0.0494(15) 0.0398(15) -0.0103(12) 0.0076(12) -0.0076(12)
C50 0.0520(15) 0.0390(13) 0.0576(18) 0.0066(11) 0.0086(13) 0.0029(12)
C56 0.0549(16) 0.0630(18) 0.0492(17) -0.0003(14) 0.0125(14) 0.0134(14)
C57 0.0387(13) 0.0377(12) 0.0529(16) 0.0060(10) 0.0048(11) -0.0016(11)
C58 0.0549(16) 0.0541(16) 0.0433(16) 0.0101(13) -0.0042(13) -0.0101(13)
C60 0.0598(17) 0.0394(14) 0.0585(18) -0.0021(12) 0.0103(14) 0.0059(13)
C66 0.0680(18) 0.0403(14) 0.0548(18) 0.0008(13) 0.0175(14) -0.0077(13)
C67 0.0478(14) 0.0401(13) 0.0481(16) -0.0031(11) 0.0060(12) -0.0061(12)
C68 0.0437(14) 0.0497(15) 0.0589(18) 0.0062(11) 0.0071(13) 0.0067(13)
C72 0.0476(16) 0.082(2) 0.0579(19) 0.0258(15) 0.0084(14) 0.0096(16)
C74 0.083(2) 0.074(2) 0.054(2) -0.0226(18) -0.0092(18) 0.0093(17)
C76 0.079(2) 0.0628(19) 0.060(2) 0.0431(17) 0.0238(17) 0.0182(16)
C77 0.0392(14) 0.0551(16) 0.0597(19) 0.0068(12) -0.0026(13) -0.0007(14)
C78 0.0563(16) 0.0450(14) 0.0503(16) 0.0104(12) 0.0152(13) 0.0003(12)
C81 0.0697(19) 0.0482(15) 0.0518(18) -0.0029(14) 0.0162(15) -0.0075(13)
C83 0.0594(17) 0.0545(16) 0.0469(17) -0.0102(13) 0.0011(14) -0.0011(13)
C87 0.088(2) 0.0374(14) 0.064(2) 0.0077(15) 0.0093(17) -0.0080(14)
C88 0.081(2) 0.0558(18) 0.057(2) 0.0181(16) 0.0106(17) -0.0194(15)
C89 0.081(2) 0.079(2) 0.061(2) 0.0025(18) 0.0315(18) -0.0168(18)
C91 0.123(4) 0.098(3) 0.041(2) -0.040(3) 0.008(2) -0.004(2)
C92 0.0546(17) 0.0670(19) 0.0555(19) 0.0048(14) -0.0121(14) -0.0055(15)
C93 0.0653(19) 0.0602(18) 0.0526(18) 0.0054(14) 0.0235(15) -0.0003(15)
C96 0.064(2) 0.080(2) 0.059(2) -0.0016(17) 0.0114(16) -0.0135(17)
C99 0.096(3) 0.094(3) 0.061(2) -0.014(2) 0.032(2) -0.024(2)
C100 0.093(2) 0.0343(14) 0.082(3) -0.0109(15) 0.018(2) 0.0003(16)
C102 0.130(3) 0.0441(18) 0.080(3) -0.0266(19) 0.022(2) -0.0168(18)
C105 0.102(3) 0.0493(17) 0.061(2) -0.0202(17) 0.0121(19) -0.0149(16)
O3 0.0663(13) 0.0632(12) 0.0468(11) 0.0267(10) 0.0195(10) 0.0191(10)

loop_
_atom_type_symbol
_atom_type_description
_atom_type_scat_dispersion_real
_atom_type_scat_dispersion_imag
_atom_type_scat_source
C C 0.0033 0.0016 'International Tables Vol C Tables 4.2.6.8 and 6.1.1.4'
H H 0.0000 0.0000 'International Tables Vol C Tables 4.2.6.8 and 6.1.1.4'
Cl Cl 0.1484 0.1585 'International Tables Vol C Tables 4.2.6.8 and 6.1.1.4'
N N 0.0061 0.0033 'International Tables Vol C Tables 4.2.6.8 and 6.1.1.4'
O O 0.0106 0.0060 'International Tables Vol C Tables 4.2.6.8 and 6.1.1.4'
Sm Sm -0.1638 3.4418 'International Tables Vol C Tables 4.2.6.8 and 6.1.1.4'

loop_
_geom_angle_atom_site_label_1
_geom_angle_atom_site_label_2
_geom_angle_atom_site_label_3
_geom_angle
N1 Sm1 N2 60.96(6)
N1 Sm1 N6 146.13(7)
N2 Sm1 N6 140.66(6)
N1 Sm1 N4 121.34(7)
N2 Sm1 N4 71.97(7)
N6 Sm1 N4 68.71(7)
N1 Sm1 N5 126.41(7)
N2 Sm1 N5 139.50(7)
N6 Sm1 N5 59.63(7)
N4 Sm1 N5 111.97(7)
N1 Sm1 N3 137.56(7)
N2 Sm1 N3 83.11(7)
N6 Sm1 N3 76.24(7)
N4 Sm1 N3 59.12(6)
N5 Sm1 N3 67.77(7)
N1 Sm1 Cl3 74.68(6)
N2 Sm1 Cl3 135.50(5)
N6 Sm1 Cl3 77.87(5)
N4 Sm1 Cl3 136.25(5)
N5 Sm1 Cl3 70.91(6)
N3 Sm1 Cl3 138.19(5)
N1 Sm1 Cl4 69.59(5)
N2 Sm1 Cl4 76.92(5)
N6 Sm1 Cl4 130.98(5)
N4 Sm1 Cl4 131.71(5)
N5 Sm1 Cl4 71.60(5)
N3 Sm1 Cl4 81.51(5)
Cl3 Sm1 Cl4 91.54(4)
N1 Sm1 Cl2 69.82(5)
N2 Sm1 Cl2 82.21(5)
N6 Sm1 Cl2 86.06(5)
N4 Sm1 Cl2 71.06(5)
N5 Sm1 Cl2 138.12(5)
N3 Sm1 Cl2 130.19(5)
Cl3 Sm1 Cl2 79.46(3)
Cl4 Sm1 Cl2 139.37(3)
C48 N3 C34 116.5(2)
C48 N3 Sm1 121.95(16)
C34 N3 Sm1 118.93(16)
C45 N1 O1 113.35(19)
C45 N1 Sm1 126.08(15)
O1 N1 Sm1 120.47(15)
C39 N4 O3 112.88(18)
C39 N4 Sm1 124.81(16)
O3 N4 Sm1 122.25(13)
N1 O1 H1 109.5
C57 N2 C28 117.1(2)
C57 N2 Sm1 122.81(16)
C28 N2 Sm1 119.70(15)
C44 N5 O2 113.0(2)
C44 N5 Sm1 124.96(17)
O2 N5 Sm1 121.83(14)
C60 N6 C67 117.1(2)
C60 N6 Sm1 120.33(18)
C67 N6 Sm1 122.54(16)
C66 C24 C81 118.8(2)
C66 C24 C45 120.9(2)
C81 C24 C45 120.2(2)
N2 C28 C58 122.2(2)
N2 C28 C45 117.1(2)
C58 C28 C45 120.7(2)
C50 C30 C68 120.3(2)
C50 C30 C39 120.6(2)
C68 C30 C39 119.1(2)
N3 C34 C78 122.3(2)
N3 C34 C39 116.2(2)
C78 C34 C39 121.5(2)
C76 C36 C50 120.1(3)
C76 C36 H36 119.9
C50 C36 H36 119.9
N4 C39 C34 116.61(19)
N4 C39 C30 122.7(2)
C34 C39 C30 120.7(2)
N5 O2 H2 109.5
N5 C44 C49 123.6(2)
N5 C44 C67 115.4(2)
C49 C44 C67 121.1(2)
N1 C45 C28 115.1(2)
N1 C45 C24 123.6(2)
C28 C45 C24 121.3(2)
N3 C48 C56 124.3(2)
N3 C48 H48 117.9
C56 C48 H48 117.9
C96 C49 C83 119.2(3)
C96 C49 C44 120.2(3)
C83 C49 C44 120.5(2)
C30 C50 C36 119.5(3)
C30 C50 H50 120.2
C36 C50 H50 120.2
C93 C56 C48 118.5(3)
C93 C56 H56 120.7
C48 C56 H56 120.7
N2 C57 C77 123.4(2)
N2 C57 H57 118.3
C77 C57 H57 118.3
C28 C58 C92 119.6(3)
C28 C58 H58 120.2
C92 C58 H58 120.2
N6 C60 C100 123.6(3)
N6 C60 H60 118.2
C100 C60 H60 118.2
C24 C66 C87 119.5(3)
C24 C66 H66 120.3
C87 C66 H66 120.3
N6 C67 C105 122.4(3)
N6 C67 C44 117.1(2)
C105 C67 C44 120.5(3)
C30 C68 C72 118.9(3)
C30 C68 H68 120.5
C72 C68 H68 120.5
C76 C72 C68 120.7(3)
C76 C72 H72 119.6
C68 C72 H72 119.6
C91 C74 C83 119.4(4)
C91 C74 H74 120.3
C83 C74 H74 120.3
C72 C76 C36 120.4(3)
C72 C76 H76 119.8
C36 C76 H76 119.8
C92 C77 C57 119.2(3)
C92 C77 H77 120.4
C57 C77 H77 120.4
C93 C78 C34 119.4(2)
C93 C78 H78 120.3
C34 C78 H78 120.3
C89 C81 C24 120.4(3)
C89 C81 H81 119.8
C24 C81 H81 119.8
C74 C83 C49 120.5(3)
C74 C83 H83 119.8
C49 C83 H83 119.8
C88 C87 C66 121.4(3)
C88 C87 H87 119.3
C66 C87 H87 119.3
C87 C88 C89 119.3(3)
C87 C88 H88 120.3
C89 C88 H88 120.3
C88 C89 C81 120.5(3)
C88 C89 H89 119.7
C81 C89 H89 119.7
C99 C91 C74 121.5(3)
C99 C91 H91 119.2
C74 C91 H91 119.2
C77 C92 C58 118.3(3)
C77 C92 H92 120.9
C58 C92 H92 120.9
C56 C93 C78 118.8(3)
C56 C93 H93 120.6
C78 C93 H93 120.6
C99 C96 C49 119.7(3)
C99 C96 H96 120.1
C49 C96 H96 120.1
C91 C99 C96 119.7(4)
C91 C99 H99 120.2
C96 C99 H99 120.2
C102 C100 C60 119.0(3)
C102 C100 H100 120.5
C60 C100 H100 120.5
C100 C102 C105 119.1(3)
C100 C102 H102 120.4
C105 C102 H102 120.4
C67 C105 C102 118.8(3)
C67 C105 H105 120.6
C102 C105 H105 120.6
N4 O3 H3 109.5

loop_
_geom_bond_atom_site_label_1
_geom_bond_atom_site_label_2
_geom_bond_distance
_geom_bond_publ_flag
Sm1 N1 2.578(2) y
Sm1 N2 2.634(2) y
Sm1 N6 2.649(2) y
Sm1 N4 2.668(2) y
Sm1 N5 2.673(2) y
Sm1 N3 2.713(2) y
Sm1 Cl3 2.7501(9) y
Sm1 Cl4 2.7658(9) y
Sm1 Cl2 2.8114(10) y
N3 C48 1.331(3) ?
N3 C34 1.356(3) ?
N1 C45 1.276(3) ?
N1 O1 1.385(2) ?
N4 C39 1.276(3) ?
N4 O3 1.379(3) ?
O1 H1 0.8200 ?
N2 C57 1.338(3) ?
N2 C28 1.348(3) ?
N5 C44 1.280(3) ?
N5 O2 1.387(3) ?
N6 C60 1.340(3) ?
N6 C67 1.343(3) ?
C24 C66 1.373(4) ?
C24 C81 1.384(4) ?
C24 C45 1.482(3) ?
C28 C58 1.380(4) ?
C28 C45 1.482(3) ?
C30 C50 1.377(4) ?
C30 C68 1.381(4) ?
C30 C39 1.490(3) ?
C34 C78 1.380(3) ?
C34 C39 1.472(3) ?
C36 C76 1.363(5) ?
C36 C50 1.388(4) ?
C36 H36 0.9300 ?
O2 H2 0.8200 ?
C44 C49 1.479(4) ?
C44 C67 1.484(4) ?
C48 C56 1.376(4) ?
C48 H48 0.9300 ?
C49 C96 1.392(4) ?
C49 C83 1.397(4) ?
C50 H50 0.9300 ?
C56 C93 1.369(4) ?
C56 H56 0.9300 ?
C57 C77 1.381(4) ?
C57 H57 0.9300 ?
C58 C92 1.384(4) ?
C58 H58 0.9300 ?
C60 C100 1.371(4) ?
C60 H60 0.9300 ?
C66 C87 1.386(4) ?
C66 H66 0.9300 ?
C67 C105 1.378(4) ?
C68 C72 1.386(4) ?
C68 H68 0.9300 ?
C72 C76 1.361(5) ?
C72 H72 0.9300 ?
C74 C91 1.373(5) ?
C74 C83 1.370(4) ?
C74 H74 0.9300 ?
C76 H76 0.9300 ?
C77 C92 1.366(4) ?
C77 H77 0.9300 ?
C78 C93 1.376(4) ?
C78 H78 0.9300 ?
C81 C89 1.372(4) ?
C81 H81 0.9300 ?
C83 H83 0.9300 ?
C87 C88 1.350(4) ?
C87 H87 0.9300 ?
C88 C89 1.365(5) ?
C88 H88 0.9300 ?
C89 H89 0.9300 ?
C91 C99 1.366(6) ?
C91 H91 0.9300 ?
C92 H92 0.9300 ?
C93 H93 0.9300 ?
C96 C99 1.388(5) ?
C96 H96 0.9300 ?
C99 H99 0.9300 ?
C100 C102 1.349(5) ?
C100 H100 0.9300 ?
C102 C105 1.393(5) ?
C102 H102 0.9300 ?
C105 H105 0.9300 ?
O3 H3 0.8200 ?

loop_
_geom_hbond_atom_site_label_D
_geom_hbond_atom_site_label_H
_geom_hbond_atom_site_label_A
_geom_hbond_distance_DH
_geom_hbond_distance_HA
_geom_hbond_distance_DA
_geom_hbond_angle_DHA
O1 H1 Cl3 0.82 2.22 2.960(2) 150
O2 H2 Cl4 0.82 2.18 2.920(2) 150
O3 H3 Cl2 0.82 2.18 2.920(2) 149
